data_1555610
loop_
_publ_author_name
'Samanta, Jayanta'
'Natarajan, Ramalingam'

_publ_section_title
;
 Cofacial Organic Click Cage to Intercalate Polycyclic Aromatic
 Hydrocarbons.
;
_journal_issue 14
_journal_name_full 'Organic letters'
_journal_page_first 3394
_journal_page_last 3397
_journal_paper_doi 10.1021/acs.orglett.6b01554
_journal_volume 18
_journal_year 2016
_chemical_formula_moiety 'C54 H39 N15 O3, C14 H10, 3(C2 H4 Cl2)'
_chemical_formula_sum 'C74 H61 Cl6 N15 O3'
_chemical_formula_weight 1421.07
_space_group_crystal_system monoclinic
_space_group_IT_number 14
_space_group_name_Hall '-P 2yn'
_space_group_name_H-M_alt 'P 1 21/n 1'
_atom_sites_solution_hydrogens geom
_atom_sites_solution_primary direct
_audit_creation_date 2016-03-24
_audit_creation_method
;
Olex2 1.2
(compiled 2016.02.19 svn.r3266 for OlexSys, GUI svn.r5155)
;
_cell_angle_alpha 90
_cell_angle_beta 90.061(14)
_cell_angle_gamma 90
_cell_formula_units_Z 4
_cell_length_a 16.154(4)
_cell_length_b 13.571(3)
_cell_length_c 31.638(6)
_cell_measurement_reflns_used 6272
_cell_measurement_temperature 293(2)
_cell_measurement_theta_max 22.92
_cell_measurement_theta_min 2.31
_cell_volume 6936(3)
_computing_cell_refinement 'SAINT v8.34A (Bruker, 2013)'
_computing_data_reduction 'SAINT v8.34A (Bruker, 2013)'
_computing_molecular_graphics 'Olex2 (Dolomanov et al., 2009)'
_computing_publication_material 'Olex2 (Dolomanov et al., 2009)'
_computing_structure_refinement 'ShelXL (Sheldrick, 2015)'
_computing_structure_solution 'ShelXT (Sheldrick, 2015)'
_diffrn_ambient_temperature 293.15
_diffrn_measured_fraction_theta_full 0.963
_diffrn_measured_fraction_theta_max 0.963
_diffrn_measurement_device_type 'Bruker APEX-II CCD'
_diffrn_measurement_method '\f and \w scans'
_diffrn_radiation_type MoK\a
_diffrn_radiation_wavelength 0.71073
_diffrn_reflns_av_R_equivalents 0.0965
_diffrn_reflns_av_unetI/netI 0.1788
_diffrn_reflns_Laue_measured_fraction_full 0.963
_diffrn_reflns_Laue_measured_fraction_max 0.963
_diffrn_reflns_limit_h_max 19
_diffrn_reflns_limit_h_min -18
_diffrn_reflns_limit_k_max 15
_diffrn_reflns_limit_k_min -15
_diffrn_reflns_limit_l_max 37
_diffrn_reflns_limit_l_min -37
_diffrn_reflns_number 67978
_diffrn_reflns_point_group_measured_fraction_full 0.963
_diffrn_reflns_point_group_measured_fraction_max 0.963
_diffrn_reflns_theta_full 25.286
_diffrn_reflns_theta_max 25.286
_diffrn_reflns_theta_min 1.287
_diffrn_standards_number 0
_exptl_absorpt_coefficient_mu 0.308
_exptl_absorpt_correction_T_max 0.7452
_exptl_absorpt_correction_T_min 0.6555
_exptl_absorpt_correction_type multi-scan
_exptl_absorpt_process_details
;
SADABS-2014/5 (Bruker,2014/5) was used for absorption correction.
wR2(int) was 0.1337 before and 0.0652 after correction.
The Ratio of minimum to maximum transmission is 0.8796.
The \l/2 correction factor is 0.00150.
;
_exptl_crystal_colour colorless
_exptl_crystal_density_diffrn 1.361
_exptl_crystal_description plate
_exptl_crystal_F_000 2944
_exptl_crystal_size_max 0.29
_exptl_crystal_size_mid 0.21
_exptl_crystal_size_min 0.16
_refine_diff_density_max 1.048
_refine_diff_density_min -0.458
_refine_diff_density_rms 0.102
_refine_ls_extinction_coef 0.0039(7)
_refine_ls_extinction_expression Fc^*^=kFc[1+0.001xFc^2^\l^3^/sin(2\q)]^-1/4^
_refine_ls_extinction_method 'SHELXL-2014/7 (Sheldrick 2014'
_refine_ls_goodness_of_fit_ref 1.041
_refine_ls_hydrogen_treatment constr
_refine_ls_matrix_type full
_refine_ls_number_parameters 986
_refine_ls_number_reflns 12141
_refine_ls_number_restraints 509
_refine_ls_restrained_S_all 1.051
_refine_ls_R_factor_all 0.2291
_refine_ls_R_factor_gt 0.1040
_refine_ls_shift/su_max 0.000
_refine_ls_shift/su_mean 0.000
_refine_ls_structure_factor_coef Fsqd
_refine_ls_weighting_details 'w=1/[\s^2^(Fo^2^)+(0.1940P)^2^] where P=(Fo^2^+2Fc^2^)/3'
_refine_ls_weighting_scheme calc
_refine_ls_wR_factor_gt 0.2792
_refine_ls_wR_factor_ref 0.3517
_reflns_Friedel_coverage 0.000
_reflns_number_gt 5190
_reflns_number_total 12141
_reflns_threshold_expression 'I > 2\s(I)'
_cod_data_source_file ol6b01554_si_006.cif
_cod_data_source_block js_200_phen_a
_cod_database_code 1555610
_shelx_space_group_comment
;
The symmetry employed for this shelxl refinement is uniquely defined
by the following loop, which should always be used as a source of
symmetry information in preference to the above space-group names.
They are only intended as comments.
;
_olex2_refinement_description
;
1. Fixed Uiso
 At 1.2 times of:
  All C(H) groups, All C(H,H) groups
2. Restrained distances
 N14B_1-N13_1 \\sim N14A_1-N13_1
 with sigma of 0.02
 N15B_1-N14B_1 \\sim N15A_1-N14A_1
 with sigma of 0.02
 N15B_1-C52_1 \\sim N15A_1-C52_1
 with sigma of 0.02
 N13_1-C53A_1 \\sim N13_1-C53B_1
 with sigma of 0.02
 C53A_1-C52_1 \\sim C53B_1-C52_1
 with sigma of 0.02
 N14B_1-C53B_1 \\sim N14A_1-C53A_1
 with sigma of 0.04
 N15B_1-C53B_1 \\sim N15A_1-C53A_1
 with sigma of 0.04
 N13_1-N15A_1 \\sim N13_1-N15B_1
 with sigma of 0.04
 C52_1-N14A_1 \\sim C52_1-N14B_1
 with sigma of 0.04
3. Uiso/Uaniso restraints and constraints
N14B_1 \\sim N14A_1 \\sim N15B_1 \\sim N15A_1: within 2A with sigma of 0.04 and
sigma for terminal atoms of 0.08
C2_2 \\sim C1_2 \\sim C6_2 \\sim C7_2 \\sim C3_2 \\sim C5_2 \\sim C14_2 \\sim
C8_2 \\sim C12_2 \\sim C4_2 \\sim C13_2 \\sim C9_2 \\sim C11_2 \\sim C10_2:
within 2A with sigma of 0.04 and sigma for terminal atoms of 0.08
N15B_1 \\sim N14B_1 \\sim N13_1 \\sim C53B_1 \\sim C52_1: within 2A with sigma
of 0.04 and sigma for terminal atoms of 0.08
N15A_1 \\sim N14A_1 \\sim N13_1 \\sim C53A_1 \\sim C52_1: within 2A with sigma
of 0.04 and sigma for terminal atoms of 0.08
C53A_1 \\sim C53B_1: within 2A with sigma of 0.04 and sigma for terminal atoms
of 0.08
C2B_4 \\sim C2A_4 \\sim C1A_4 \\sim C1B_4: within 2A with sigma of 0.04 and
sigma for terminal atoms of 0.08
Cl1A_4 \\sim Cl1B_4 \\sim Cl2B_4 \\sim Cl2A_4: within 2A with sigma of 0.04 and
sigma for terminal atoms of 0.08
C2B_5 \\sim C1B_5 \\sim C1A_5 \\sim C2A_5: within 2A with sigma of 0.04 and
sigma for terminal atoms of 0.08
Cl1B_5 \\sim Cl1A_5 \\sim Cl2B_5 \\sim Cl2A_5: within 2A with sigma of 0.04 and
sigma for terminal atoms of 0.08
4. Rigid body (RIGU) restrains
 C2_2, C1_2, C6_2, C7_2, C3_2, C5_2, C14_2, C8_2, C12_2, C4_2, C13_2, C9_2,
 C11_2, C10_2
 with sigma for 1-2 distances of 0.004 and sigma for 1-3 distances of 0.004
 Cl1B_4, C2B_4, C1B_4, Cl2B_4
 with sigma for 1-2 distances of 0.004 and sigma for 1-3 distances of 0.004
 Cl1A_4, C2A_4, C1A_4, Cl2A_4
 with sigma for 1-2 distances of 0.004 and sigma for 1-3 distances of 0.004
 Cl2A_5, Cl1A_5, C2A_5, C1A_5
 with sigma for 1-2 distances of 0.004 and sigma for 1-3 distances of 0.004
 Cl2B_5, Cl1B_5, C2B_5, C1B_5
 with sigma for 1-2 distances of 0.004 and sigma for 1-3 distances of 0.004
5. Same fragment restrains
{Cl1_3, Cl2_3, C1_3, C2_3} sigma for 1-2: 0.02, 1-3: 0.04
as
{Cl1A_4, Cl2A_4, C1A_4, C2A_4}
{Cl1_3, Cl2_3, C1_3, C2_3} sigma for 1-2: 0.02, 1-3: 0.04
as
{Cl1B_4, Cl2B_4, C1B_4, C2B_4}
{Cl1_3, Cl2_3, C1_3, C2_3} sigma for 1-2: 0.02, 1-3: 0.04
as
{Cl1A_5, Cl2A_5, C1A_5, C2A_5}
{Cl1_3, Cl2_3, C1_3, C2_3} sigma for 1-2: 0.02, 1-3: 0.04
as
{Cl1B_5, Cl2B_5, C1B_5, C2B_5}
6. Others
 Sof(N14B)=Sof(N15B)=Sof(C53B)=Sof(H53B)=1-FVAR(1)
 Sof(N14A)=Sof(N15A)=Sof(C53A)=Sof(H53A)=FVAR(1)
 Sof(Cl1B)=Sof(Cl2B)=Sof(C1B)=Sof(H1BA)=Sof(H1BB)=Sof(C2B)=Sof(H2BA)=Sof(H2BB)=
 1-FVAR(2)
 Sof(Cl1A)=Sof(Cl2A)=Sof(C1A)=Sof(H1AA)=Sof(H1AB)=Sof(C2A)=Sof(H2AA)=Sof(H2AB)=
 FVAR(2)
 Sof(Cl1B)=Sof(Cl2B)=Sof(C1B)=Sof(H1BA)=Sof(H1BB)=Sof(C2B)=Sof(H2BA)=Sof(H2BB)=
 1-FVAR(3)
 Sof(Cl1A)=Sof(Cl2A)=Sof(C1A)=Sof(H1AA)=Sof(H1AB)=Sof(C2A)=Sof(H2AA)=Sof(H2AB)=
 FVAR(3)
7.a Secondary CH2 refined with riding coordinates:
 C43(H43A,H43B), C46(H46A,H46B), C47(H47A,H47B), C50(H50A,H50B), C51(H51A,
 H51B), C54(H54A,H54B), C1(H1A,H1B), C2(H2A,H2B), C1A(H1AA,H1AB), C2A(H2AA,
 H2AB), C1B(H1BA,H1BB), C2B(H2BA,H2BB), C1A(H1AA,H1AB), C2A(H2AA,H2AB),
 C1B(H1BA,H1BB), C2B(H2BA,H2BB)
7.b Aromatic/amide H refined with riding coordinates:
 C5(H5), C6(H6), C8(H8), C9(H9), C11(H11), C12(H12), C14(H14), C15(H15),
 C17(H17), C18(H18), C20(H20), C21(H21), C26(H26), C27(H27), C29(H29), C30(H30),
  C32(H32), C33(H33), C35(H35), C36(H36), C38(H38), C39(H39), C41(H41),
 C42(H42), C45(H45), C49(H49), C53A(H53A), C53B(H53B), C2(H2), C3(H3), C4(H4),
 C5(H5), C8(H8), C9(H9), C10(H10), C11(H11), C13(H13), C14(H14)
;
_shelx_shelxl_version_number 2014/7
_olex2_submission_special_instructions 'No special instructions were received'

loop_
_space_group_symop_operation_xyz
'x, y, z'
'-x+1/2, y+1/2, -z+1/2'
'-x, -y, -z'
'x-1/2, -y-1/2, z-1/2'

loop_
_atom_site_label
_atom_site_type_symbol
_atom_site_fract_x
_atom_site_fract_y
_atom_site_fract_z
_atom_site_U_iso_or_equiv
_atom_site_adp_type
_atom_site_occupancy
_atom_site_site_symmetry_order
_atom_site_calc_flag
_atom_site_refinement_flags_posn
_atom_site_refinement_flags_adp
_atom_site_refinement_flags_occupancy
_atom_site_disorder_assembly
_atom_site_disorder_group
O1_1 O 0.4171(3) 0.4291(3) 0.86560(12) 0.0399(11) Uani 1 1 d . . . . .
O2_1 O 1.0703(2) 0.6137(3) 0.69720(12) 0.0359(10) Uani 1 1 d . . . . .
O3_1 O 0.4850(3) 1.0864(3) 0.60745(13) 0.0451(12) Uani 1 1 d . . . . .
N1_1 N 0.5827(3) 0.4606(3) 0.56719(15) 0.0377(13) Uani 1 1 d . . . . .
N2_1 N 0.5471(3) 0.3318(3) 0.61541(15) 0.0351(13) Uani 1 1 d . . . . .
N3_1 N 0.4424(3) 0.4377(3) 0.58887(15) 0.0362(13) Uani 1 1 d . . . . .
N4_1 N 0.7092(3) 0.7940(3) 0.71461(15) 0.0339(12) Uani 1 1 d . . . . .
N5_1 N 0.6971(3) 0.6615(3) 0.76353(15) 0.0329(12) Uani 1 1 d . . . . .
N6_1 N 0.5774(3) 0.7529(3) 0.74333(15) 0.0346(13) Uani 1 1 d . . . . .
N7_1 N 0.9978(3) 0.3438(3) 0.62733(17) 0.0370(13) Uani 1 1 d . . . . .
N8_1 N 1.0524(4) 0.3914(4) 0.60289(19) 0.0575(16) Uani 1 1 d . . . . .
N9_1 N 1.0920(4) 0.4544(4) 0.62695(19) 0.0534(16) Uani 1 1 d . . . . .
N10_1 N 0.2335(3) 0.4417(4) 0.80336(19) 0.0518(15) Uani 1 1 d . . . . .
N11_1 N 0.2085(3) 0.3861(4) 0.77135(19) 0.0521(15) Uani 1 1 d . . . . .
N12_1 N 0.2497(3) 0.2994(4) 0.77460(16) 0.0412(13) Uani 1 1 d . . . . .
N13_1 N 0.3850(4) 0.9173(3) 0.50783(18) 0.0429(14) Uani 1 1 d D U . . .
N14A_1 N 0.3082(7) 0.9370(8) 0.5173(4) 0.059(4) Uani 0.491(8) 1 d D U P A 1
N15A_1 N 0.3059(6) 1.0029(8) 0.5489(4) 0.054(4) Uani 0.491(8) 1 d D U P A 1
N14B_1 N 0.3532(7) 1.0035(7) 0.4902(3) 0.045(3) Uani 0.509(8) 1 d D U P A 2
N15B_1 N 0.3535(7) 1.0698(6) 0.5216(3) 0.044(3) Uani 0.509(8) 1 d D U P A 2
C1_1 C 0.6151(4) 0.6809(4) 0.76539(18) 0.0320(15) Uani 1 1 d . . . . .
C2_1 C 0.6276(4) 0.8056(4) 0.71792(18) 0.0290(14) Uani 1 1 d . . . . .
C3_1 C 0.7415(4) 0.7197(4) 0.73786(19) 0.0337(15) Uani 1 1 d . . . . .
C4_1 C 0.5630(4) 0.6177(4) 0.79249(19) 0.0334(15) Uani 1 1 d . . . . .
C5_1 C 0.5962(4) 0.5414(4) 0.81661(18) 0.0337(15) Uani 1 1 d . . . . .
H5_1 H 0.6531 0.5311 0.8166 0.040 Uiso 1 1 calc R . . . .
C6_1 C 0.5463(4) 0.4812(4) 0.84043(19) 0.0362(15) Uani 1 1 d . . . . .
H6_1 H 0.5701 0.4309 0.8563 0.043 Uiso 1 1 calc R . . . .
C7_1 C 0.4607(4) 0.4939(4) 0.84131(18) 0.0336(15) Uani 1 1 d . . . . .
C8_1 C 0.4255(4) 0.5700(4) 0.81713(19) 0.0404(16) Uani 1 1 d . . . . .
H8_1 H 0.3685 0.5797 0.8172 0.048 Uiso 1 1 calc R . . . .
C9_1 C 0.4766(4) 0.6312(4) 0.79288(19) 0.0384(16) Uani 1 1 d . . . . .
H9_1 H 0.4532 0.6813 0.7768 0.046 Uiso 1 1 calc R . . . .
C10_1 C 0.8298(4) 0.6970(4) 0.73173(19) 0.0339(15) Uani 1 1 d . . . . .
C11_1 C 0.8796(4) 0.7541(4) 0.70551(19) 0.0351(15) Uani 1 1 d . . . . .
H11_1 H 0.8587 0.8128 0.6947 0.042 Uiso 1 1 calc R . . . .
C12_1 C 0.9589(4) 0.7259(4) 0.69515(18) 0.0340(15) Uani 1 1 d . . . . .
H12_1 H 0.9915 0.7666 0.6784 0.041 Uiso 1 1 calc R . . . .
C13_1 C 0.9905(4) 0.6362(4) 0.70983(18) 0.0320(15) Uani 1 1 d . . . . .
C14_1 C 0.9425(4) 0.5788(4) 0.73673(19) 0.0397(16) Uani 1 1 d . . . . .
H14_1 H 0.9637 0.5205 0.7477 0.048 Uiso 1 1 calc R . . . .
C15_1 C 0.8638(4) 0.6085(5) 0.74704(19) 0.0394(16) Uani 1 1 d . . . . .
H15_1 H 0.8320 0.5689 0.7647 0.047 Uiso 1 1 calc R . . . .
C16_1 C 0.5880(4) 0.8812(4) 0.69003(18) 0.0329(15) Uani 1 1 d . . . . .
C17_1 C 0.5025(4) 0.8890(4) 0.68754(19) 0.0364(15) Uani 1 1 d . . . . .
H17_1 H 0.4695 0.8487 0.7043 0.044 Uiso 1 1 calc R . . . .
C18_1 C 0.4653(4) 0.9566(4) 0.66024(19) 0.0390(16) Uani 1 1 d . . . . .
H18_1 H 0.4079 0.9622 0.6592 0.047 Uiso 1 1 calc R . . . .
C19_1 C 0.5144(4) 1.0154(4) 0.63468(19) 0.0364(16) Uani 1 1 d . . . . .
C20_1 C 0.6003(4) 1.0075(4) 0.63656(19) 0.0415(17) Uani 1 1 d . . . . .
H20_1 H 0.6331 1.0476 0.6196 0.050 Uiso 1 1 calc R . . . .
C21_1 C 0.6366(4) 0.9409(4) 0.66329(19) 0.0395(16) Uani 1 1 d . . . . .
H21_1 H 0.6940 0.9350 0.6638 0.047 Uiso 1 1 calc R . . . .
C22_1 C 0.6012(4) 0.3811(4) 0.59223(19) 0.0375(16) Uani 1 1 d . . . . .
C23_1 C 0.5015(4) 0.4840(4) 0.56716(18) 0.0351(15) Uani 1 1 d . . . . .
C24_1 C 0.4682(4) 0.3631(4) 0.61385(19) 0.0343(15) Uani 1 1 d . . . . .
C25_1 C 0.6891(4) 0.3500(4) 0.59449(19) 0.0349(15) Uani 1 1 d . . . . .
C26_1 C 0.7123(4) 0.2760(4) 0.62256(19) 0.0379(16) Uani 1 1 d . . . . .
H26_1 H 0.6720 0.2441 0.6385 0.045 Uiso 1 1 calc R . . . .
C27_1 C 0.7950(4) 0.2493(4) 0.6270(2) 0.0406(16) Uani 1 1 d . . . . .
H27_1 H 0.8093 0.1998 0.6460 0.049 Uiso 1 1 calc R . . . .
C28_1 C 0.8564(4) 0.2952(4) 0.60369(19) 0.0362(15) Uani 1 1 d . . . . .
C29_1 C 0.8324(4) 0.3686(5) 0.5747(2) 0.0458(18) Uani 1 1 d . . . . .
H29_1 H 0.8725 0.3990 0.5581 0.055 Uiso 1 1 calc R . . . .
C30_1 C 0.7506(4) 0.3961(5) 0.5704(2) 0.0421(16) Uani 1 1 d . . . . .
H30_1 H 0.7363 0.4455 0.5513 0.051 Uiso 1 1 calc R . . . .
C31_1 C 0.4763(4) 0.5731(4) 0.54240(18) 0.0379(16) Uani 1 1 d . . . . .
C32_1 C 0.5338(4) 0.6330(4) 0.52365(19) 0.0410(17) Uani 1 1 d . . . . .
H32_1 H 0.5897 0.6168 0.5253 0.049 Uiso 1 1 calc R . . . .
C33_1 C 0.5096(5) 0.7187(4) 0.50195(19) 0.0505(19) Uani 1 1 d . . . . .
H33_1 H 0.5493 0.7589 0.4894 0.061 Uiso 1 1 calc R . . . .
C34_1 C 0.4269(5) 0.7430(4) 0.49928(19) 0.0428(17) Uani 1 1 d . . . . .
C35_1 C 0.3689(5) 0.6827(4) 0.51806(19) 0.0482(19) Uani 1 1 d . . . . .
H35_1 H 0.3130 0.6990 0.5163 0.058 Uiso 1 1 calc R . . . .
C36_1 C 0.3928(4) 0.5968(4) 0.53991(19) 0.0423(17) Uani 1 1 d . . . . .
H36_1 H 0.3533 0.5566 0.5525 0.051 Uiso 1 1 calc R . . . .
C37_1 C 0.4072(4) 0.3188(4) 0.64268(19) 0.0350(15) Uani 1 1 d . . . . .
C38_1 C 0.4349(4) 0.2529(4) 0.67405(18) 0.0365(15) Uani 1 1 d . . . . .
H38_1 H 0.4899 0.2327 0.6747 0.044 Uiso 1 1 calc R . . . .
C39_1 C 0.3792(4) 0.2182(4) 0.7041(2) 0.0418(16) Uani 1 1 d . . . . .
H39_1 H 0.3971 0.1731 0.7243 0.050 Uiso 1 1 calc R . . . .
C40_1 C 0.2965(4) 0.2501(4) 0.70450(19) 0.0388(16) Uani 1 1 d . . . . .
C41_1 C 0.2689(4) 0.3121(5) 0.6724(2) 0.0431(17) Uani 1 1 d . . . . .
H41_1 H 0.2134 0.3304 0.6711 0.052 Uiso 1 1 calc R . . . .
C42_1 C 0.3254(4) 0.3470(5) 0.6420(2) 0.0429(17) Uani 1 1 d . . . . .
H42_1 H 0.3070 0.3900 0.6211 0.051 Uiso 1 1 calc R . . . .
C43_1 C 0.3276(4) 0.4331(5) 0.8659(2) 0.0412(16) Uani 1 1 d . . . . .
H43A_1 H 0.3101 0.5012 0.8690 0.049 Uiso 1 1 calc R . . . .
H43B_1 H 0.3071 0.3968 0.8902 0.049 Uiso 1 1 calc R . . . .
C44_1 C 0.2904(4) 0.3912(4) 0.8265(2) 0.0403(16) Uani 1 1 d . . . . .
C45_1 C 0.3015(4) 0.3008(4) 0.8083(2) 0.0383(16) Uani 1 1 d . . . . .
H45_1 H 0.3371 0.2510 0.8171 0.046 Uiso 1 1 calc R . . . .
C46_1 C 0.2409(4) 0.2253(5) 0.74052(19) 0.0442(17) Uani 1 1 d . . . . .
H46A_1 H 0.1839 0.2237 0.7308 0.053 Uiso 1 1 calc R . . . .
H46B_1 H 0.2548 0.1605 0.7514 0.053 Uiso 1 1 calc R . . . .
C47_1 C 1.0978(4) 0.5127(4) 0.7009(2) 0.0431(17) Uani 1 1 d . . . . .
H47A_1 H 1.0812 0.4868 0.7282 0.052 Uiso 1 1 calc R . . . .
H47B_1 H 1.1578 0.5107 0.6995 0.052 Uiso 1 1 calc R . . . .
C48_1 C 1.0625(4) 0.4484(4) 0.6665(2) 0.0353(15) Uani 1 1 d . . . . .
C49_1 C 1.0026(4) 0.3766(4) 0.6671(2) 0.0386(16) Uani 1 1 d . . . . .
H49_1 H 0.9720 0.3553 0.6903 0.046 Uiso 1 1 calc R . . . .
C50_1 C 0.9458(4) 0.2653(4) 0.6085(2) 0.0409(16) Uani 1 1 d . . . . .
H50A_1 H 0.9489 0.2070 0.6261 0.049 Uiso 1 1 calc R . . . .
H50B_1 H 0.9678 0.2483 0.5809 0.049 Uiso 1 1 calc R . . . .
C51_1 C 0.3977(5) 1.0855(5) 0.5965(2) 0.0514(19) Uani 1 1 d . . . . .
H51A_1 H 0.3794 1.1521 0.5903 0.062 Uiso 1 1 calc R . . . .
H51B_1 H 0.3657 1.0611 0.6202 0.062 Uiso 1 1 calc R . . . .
C52_1 C 0.3835(4) 1.0214(4) 0.5589(2) 0.0417(17) Uani 1 1 d D U . . .
C53A_1 C 0.4373(8) 0.9612(9) 0.5373(4) 0.036(4) Uani 0.491(8) 1 d D U P A 1
H53A_1 H 0.4938 0.9522 0.5414 0.044 Uiso 0.491(8) 1 calc R . P A 1
C53B_1 C 0.3961(11) 0.9262(8) 0.5488(4) 0.051(4) Uani 0.509(8) 1 d D U P A 2
H53B_1 H 0.4101 0.8759 0.5675 0.062 Uiso 0.509(8) 1 calc R . P A 2
C54_1 C 0.3985(5) 0.8367(4) 0.4773(2) 0.063(2) Uani 1 1 d . . . . .
H54A_1 H 0.4399 0.8567 0.4569 0.075 Uiso 1 1 calc R . . . .
H54B_1 H 0.3474 0.8237 0.4622 0.075 Uiso 1 1 calc R . . . .
C1_2 C 0.6380(7) 0.5881(6) 0.6547(3) 0.088(2) Uani 1 1 d . U . . .
C2_2 C 0.6719(9) 0.6549(9) 0.6241(3) 0.138(4) Uani 1 1 d . U . . .
H2_2 H 0.6410 0.7014 0.6094 0.165 Uiso 1 1 calc R . . . .
C3_2 C 0.7626(9) 0.6404(10) 0.6190(3) 0.125(4) Uani 1 1 d . U . . .
H3_2 H 0.7928 0.6797 0.6005 0.151 Uiso 1 1 calc R . . . .
C4_2 C 0.8010(9) 0.5675(10) 0.6422(4) 0.139(4) Uani 1 1 d . U . . .
H4_2 H 0.8576 0.5610 0.6377 0.167 Uiso 1 1 calc R . . . .
C5_2 C 0.7670(8) 0.5018(9) 0.6716(4) 0.119(3) Uani 1 1 d . U . . .
H5_2 H 0.7994 0.4559 0.6858 0.143 Uiso 1 1 calc R . . . .
C6_2 C 0.6826(7) 0.5088(7) 0.6783(3) 0.084(2) Uani 1 1 d . U . . .
C7_2 C 0.5447(7) 0.5924(6) 0.6629(3) 0.077(2) Uani 1 1 d . U . . .
C8_2 C 0.4984(8) 0.6639(8) 0.6413(3) 0.107(3) Uani 1 1 d . U . . .
H8_2 H 0.5228 0.7091 0.6231 0.128 Uiso 1 1 calc R . . . .
C9_2 C 0.4193(9) 0.6628(8) 0.6484(3) 0.112(3) Uani 1 1 d . U . . .
H9_2 H 0.3882 0.7090 0.6336 0.135 Uiso 1 1 calc R . . . .
C10_2 C 0.3741(7) 0.5999(6) 0.6761(3) 0.084(3) Uani 1 1 d . U . . .
H10_2 H 0.3171 0.6063 0.6789 0.101 Uiso 1 1 calc R . . . .
C11_2 C 0.4172(7) 0.5283(7) 0.6989(3) 0.098(3) Uani 1 1 d . U . . .
H11_2 H 0.3904 0.4859 0.7175 0.118 Uiso 1 1 calc R . . . .
C12_2 C 0.5133(6) 0.5234(6) 0.6915(2) 0.073(2) Uani 1 1 d . U . . .
C13_2 C 0.5597(7) 0.4587(7) 0.7116(3) 0.088(3) Uani 1 1 d . U . . .
H13_2 H 0.5350 0.4161 0.7309 0.106 Uiso 1 1 calc R . . . .
C14_2 C 0.6381(7) 0.4530(6) 0.7054(3) 0.083(2) Uani 1 1 d . U . . .
H14_2 H 0.6670 0.4061 0.7210 0.100 Uiso 1 1 calc R . . . .
Cl1_3 Cl 0.20005(13) 0.67768(14) 0.59195(6) 0.0714(7) Uani 1 1 d D . . . .
Cl2_3 Cl -0.03925(18) 0.6092(2) 0.54052(11) 0.1296(11) Uani 1 1 d D . . . .
C1_3 C 0.0889(5) 0.6732(6) 0.5839(3) 0.079(3) Uani 1 1 d D . . . .
H1A_3 H 0.0621 0.6448 0.6085 0.095 Uiso 1 1 calc R . . . .
H1B_3 H 0.0673 0.7391 0.5797 0.095 Uiso 1 1 calc R . . . .
C2_3 C 0.0733(5) 0.6132(6) 0.5470(3) 0.088(3) Uani 1 1 d D . . . .
H2A_3 H 0.0952 0.5473 0.5511 0.106 Uiso 1 1 calc R . . . .
H2B_3 H 0.0992 0.6420 0.5223 0.106 Uiso 1 1 calc R . . . .
Cl1A_4 Cl 0.8454(3) 0.8405(3) 0.41950(15) 0.1061(18) Uani 0.632(4) 1 d D U P B 1
Cl2A_4 Cl 0.7665(2) 0.6022(3) 0.49629(12) 0.0775(13) Uani 0.632(4) 1 d D U P B 1
C1A_4 C 0.7846(13) 0.7632(16) 0.4523(7) 0.163(8) Uani 0.632(4) 1 d D U P B 1
H1AA_4 H 0.7548 0.8034 0.4726 0.195 Uiso 0.632(4) 1 calc R . P B 1
H1AB_4 H 0.7442 0.7287 0.4351 0.195 Uiso 0.632(4) 1 calc R . P B 1
C2A_4 C 0.8306(11) 0.6984(14) 0.4727(7) 0.163(7) Uani 0.632(4) 1 d D U P B 1
H2AA_4 H 0.8617 0.7317 0.4947 0.195 Uiso 0.632(4) 1 calc R . P B 1
H2AB_4 H 0.8697 0.6688 0.4533 0.195 Uiso 0.632(4) 1 calc R . P B 1
Cl1B_4 Cl 0.9126(4) 0.8996(4) 0.44729(19) 0.073(2) Uani 0.368(4) 1 d D U P B 2
Cl2B_4 Cl 0.7281(4) 0.6877(6) 0.4754(2) 0.110(3) Uani 0.368(4) 1 d D U P B 2
C1B_4 C 0.8494(17) 0.8141(19) 0.4777(8) 0.131(8) Uani 0.368(4) 1 d D U P B 2
H1BA_4 H 0.8833 0.7777 0.4977 0.157 Uiso 0.368(4) 1 calc R . P B 2
H1BB_4 H 0.8068 0.8492 0.4932 0.157 Uiso 0.368(4) 1 calc R . P B 2
C2B_4 C 0.8154(13) 0.7528(18) 0.4492(9) 0.105(7) Uani 0.368(4) 1 d D U P B 2
H2BA_4 H 0.8563 0.7056 0.4394 0.126 Uiso 0.368(4) 1 calc R . P B 2
H2BB_4 H 0.7954 0.7898 0.4250 0.126 Uiso 0.368(4) 1 calc R . P B 2
Cl1A_5 Cl 0.9554(3) 1.1533(3) 0.50152(13) 0.0744(18) Uani 0.487(5) 1 d D U P C 1
Cl2A_5 Cl 0.7987(4) 0.9684(8) 0.57832(19) 0.129(3) Uani 0.487(5) 1 d D U P C 1
C1A_5 C 0.8673(11) 1.0930(18) 0.5255(7) 0.117(7) Uani 0.487(5) 1 d D U P C 1
H1AA_5 H 0.8336 1.1413 0.5401 0.140 Uiso 0.487(5) 1 calc R . P C 1
H1AB_5 H 0.8337 1.0625 0.5037 0.140 Uiso 0.487(5) 1 calc R . P C 1
C2A_5 C 0.8939(11) 1.0219(16) 0.5538(6) 0.107(6) Uani 0.487(5) 1 d D U P C 1
H2AA_5 H 0.9290 1.0512 0.5753 0.129 Uiso 0.487(5) 1 calc R . P C 1
H2AB_5 H 0.9251 0.9712 0.5392 0.129 Uiso 0.487(5) 1 calc R . P C 1
Cl1B_5 Cl 0.8533(4) 1.1417(3) 0.49842(18) 0.111(2) Uani 0.513(5) 1 d D U P C 2
Cl2B_5 Cl 0.8250(4) 0.8815(4) 0.57511(17) 0.118(3) Uani 0.513(5) 1 d D U P C 2
C1B_5 C 0.8578(11) 1.0124(9) 0.5140(5) 0.078(5) Uani 0.513(5) 1 d D U P C 2
H1BA_5 H 0.8202 0.9732 0.4970 0.094 Uiso 0.513(5) 1 calc R . P C 2
H1BB_5 H 0.9135 0.9867 0.5106 0.094 Uiso 0.513(5) 1 calc R . P C 2
C2B_5 C 0.8340(14) 1.0108(10) 0.5570(5) 0.082(5) Uani 0.513(5) 1 d D U P C 2
H2BA_5 H 0.7813 1.0442 0.5604 0.099 Uiso 0.513(5) 1 calc R . P C 2
H2BB_5 H 0.8749 1.0452 0.5739 0.099 Uiso 0.513(5) 1 calc R . P C 2

loop_
_atom_site_aniso_label
_atom_site_aniso_U_11
_atom_site_aniso_U_22
_atom_site_aniso_U_33
_atom_site_aniso_U_23
_atom_site_aniso_U_13
_atom_site_aniso_U_12
O1_1 0.046(3) 0.027(2) 0.047(3) 0.002(2) 0.006(2) -0.009(2)
O2_1 0.033(2) 0.023(2) 0.052(3) 0.0039(19) 0.000(2) 0.0027(19)
O3_1 0.066(3) 0.025(2) 0.044(3) -0.002(2) -0.010(2) 0.006(2)
N1_1 0.049(4) 0.030(3) 0.035(3) 0.002(2) -0.002(3) 0.002(3)
N2_1 0.043(3) 0.022(3) 0.040(3) -0.003(2) 0.000(3) -0.004(3)
N3_1 0.052(4) 0.023(3) 0.033(3) 0.000(2) 0.003(3) 0.001(3)
N4_1 0.038(3) 0.021(3) 0.042(3) 0.002(2) 0.003(2) 0.003(3)
N5_1 0.027(3) 0.033(3) 0.039(3) 0.001(2) 0.003(2) -0.002(2)
N6_1 0.036(3) 0.026(3) 0.042(3) 0.000(2) 0.000(3) -0.001(3)
N7_1 0.042(3) 0.024(3) 0.045(4) 0.007(3) 0.007(3) 0.004(3)
N8_1 0.068(4) 0.049(4) 0.056(4) 0.001(3) 0.011(3) -0.017(3)
N9_1 0.057(4) 0.047(4) 0.056(4) 0.001(3) 0.011(3) -0.013(3)
N10_1 0.043(4) 0.043(3) 0.069(4) 0.005(3) 0.009(3) 0.013(3)
N11_1 0.044(4) 0.048(4) 0.064(4) 0.001(3) 0.000(3) 0.014(3)
N12_1 0.037(3) 0.043(3) 0.044(4) 0.007(3) 0.003(3) 0.000(3)
N13_1 0.055(4) 0.017(3) 0.057(4) -0.001(3) 0.000(3) 0.000(3)
N14A_1 0.043(8) 0.046(7) 0.087(9) -0.002(7) -0.006(7) 0.007(6)
N15A_1 0.043(8) 0.048(7) 0.070(9) -0.015(6) -0.006(6) -0.007(6)
N14B_1 0.058(7) 0.031(6) 0.047(7) 0.010(5) 0.000(5) 0.008(6)
N15B_1 0.062(7) 0.019(5) 0.050(7) -0.001(5) -0.006(6) 0.001(5)
C1_1 0.038(4) 0.025(3) 0.033(4) -0.007(3) 0.002(3) -0.002(3)
C2_1 0.029(4) 0.022(3) 0.036(4) -0.005(3) 0.002(3) 0.000(3)
C3_1 0.033(4) 0.023(3) 0.045(4) -0.005(3) 0.004(3) -0.004(3)
C4_1 0.032(4) 0.026(3) 0.043(4) -0.006(3) 0.009(3) -0.006(3)
C5_1 0.032(4) 0.024(3) 0.044(4) -0.002(3) 0.006(3) 0.007(3)
C6_1 0.040(4) 0.025(3) 0.043(4) -0.003(3) -0.001(3) 0.005(3)
C7_1 0.037(4) 0.024(3) 0.039(4) 0.001(3) 0.005(3) -0.003(3)
C8_1 0.032(4) 0.038(4) 0.051(4) 0.001(3) 0.002(3) 0.002(3)
C9_1 0.040(4) 0.034(4) 0.041(4) 0.005(3) 0.001(3) 0.002(3)
C10_1 0.033(4) 0.027(3) 0.041(4) 0.001(3) -0.001(3) -0.002(3)
C11_1 0.038(4) 0.021(3) 0.047(4) 0.008(3) 0.003(3) 0.007(3)
C12_1 0.035(4) 0.024(3) 0.044(4) 0.004(3) 0.005(3) -0.005(3)
C13_1 0.027(4) 0.033(3) 0.036(4) 0.004(3) 0.001(3) 0.001(3)
C14_1 0.039(4) 0.031(3) 0.049(4) 0.010(3) -0.001(3) 0.004(3)
C15_1 0.032(4) 0.040(4) 0.046(4) 0.017(3) 0.005(3) 0.001(3)
C16_1 0.043(4) 0.020(3) 0.036(4) -0.006(3) -0.001(3) 0.001(3)
C17_1 0.036(4) 0.029(3) 0.044(4) -0.003(3) 0.001(3) -0.001(3)
C18_1 0.036(4) 0.031(4) 0.050(4) -0.010(3) 0.003(3) 0.006(3)
C19_1 0.048(4) 0.020(3) 0.041(4) 0.001(3) -0.005(3) 0.004(3)
C20_1 0.055(5) 0.027(3) 0.042(4) 0.003(3) 0.001(3) -0.007(3)
C21_1 0.045(4) 0.034(4) 0.040(4) 0.005(3) -0.001(3) -0.004(3)
C22_1 0.050(4) 0.029(4) 0.034(4) -0.011(3) -0.001(3) -0.006(3)
C23_1 0.054(5) 0.021(3) 0.031(4) -0.005(3) -0.004(3) 0.004(3)
C24_1 0.044(4) 0.022(3) 0.037(4) -0.004(3) -0.003(3) -0.001(3)
C25_1 0.045(4) 0.021(3) 0.038(4) -0.003(3) -0.001(3) -0.005(3)
C26_1 0.038(4) 0.031(3) 0.045(4) -0.001(3) 0.007(3) -0.002(3)
C27_1 0.044(4) 0.031(3) 0.047(4) 0.001(3) 0.001(3) 0.002(3)
C28_1 0.042(4) 0.028(3) 0.039(4) -0.004(3) 0.003(3) -0.001(3)
C29_1 0.059(5) 0.035(4) 0.043(4) 0.001(3) 0.007(3) -0.016(4)
C30_1 0.038(4) 0.039(4) 0.050(4) 0.004(3) -0.008(3) -0.005(3)
C31_1 0.059(5) 0.021(3) 0.033(4) -0.005(3) 0.001(3) -0.006(3)
C32_1 0.051(4) 0.029(4) 0.043(4) -0.004(3) -0.004(3) -0.003(3)
C33_1 0.089(6) 0.024(4) 0.038(4) 0.001(3) 0.008(4) -0.005(4)
C34_1 0.077(6) 0.017(3) 0.034(4) 0.001(3) 0.007(4) 0.006(4)
C35_1 0.073(5) 0.030(4) 0.041(4) -0.003(3) -0.006(4) 0.016(4)
C36_1 0.058(5) 0.025(3) 0.044(4) 0.003(3) 0.000(3) 0.004(3)
C37_1 0.040(4) 0.026(3) 0.039(4) 0.002(3) -0.003(3) 0.000(3)
C38_1 0.039(4) 0.030(3) 0.041(4) 0.007(3) -0.002(3) 0.000(3)
C39_1 0.046(4) 0.029(3) 0.051(4) 0.007(3) -0.009(3) 0.000(3)
C40_1 0.046(4) 0.037(4) 0.034(4) 0.005(3) 0.000(3) -0.009(3)
C41_1 0.037(4) 0.045(4) 0.047(4) 0.005(3) 0.003(3) 0.004(3)
C42_1 0.045(4) 0.037(4) 0.047(4) 0.009(3) -0.002(3) 0.000(3)
C43_1 0.042(4) 0.036(4) 0.045(4) 0.001(3) 0.017(3) -0.001(3)
C44_1 0.046(4) 0.027(3) 0.048(4) 0.005(3) 0.008(3) 0.000(3)
C45_1 0.036(4) 0.031(4) 0.048(4) 0.008(3) -0.002(3) 0.002(3)
C46_1 0.043(4) 0.047(4) 0.043(4) 0.000(3) -0.006(3) -0.005(3)
C47_1 0.039(4) 0.022(3) 0.068(5) 0.005(3) -0.005(3) 0.002(3)
C48_1 0.036(4) 0.022(3) 0.047(4) 0.003(3) 0.004(3) 0.000(3)
C49_1 0.043(4) 0.025(3) 0.047(4) -0.004(3) 0.011(3) 0.000(3)
C50_1 0.050(4) 0.027(3) 0.046(4) -0.005(3) 0.008(3) 0.005(3)
C51_1 0.071(5) 0.037(4) 0.047(4) 0.005(3) -0.012(4) 0.020(4)
C52_1 0.056(5) 0.021(3) 0.048(4) 0.000(3) 0.006(4) 0.012(3)
C53A_1 0.058(10) 0.021(7) 0.031(8) 0.004(6) -0.019(7) 0.003(7)
C53B_1 0.083(12) 0.017(7) 0.054(10) 0.019(7) 0.004(9) -0.005(7)
C54_1 0.113(7) 0.025(4) 0.050(5) 0.002(3) 0.015(4) 0.015(4)
C1_2 0.146(6) 0.064(5) 0.055(5) -0.029(4) 0.005(4) -0.042(4)
C2_2 0.197(8) 0.131(7) 0.084(6) -0.049(5) 0.009(6) -0.090(7)
C3_2 0.160(8) 0.145(9) 0.071(7) -0.060(5) -0.005(6) -0.073(7)
C4_2 0.183(9) 0.147(9) 0.088(8) -0.047(6) 0.014(6) -0.077(7)
C5_2 0.130(6) 0.123(8) 0.105(7) -0.046(6) 0.001(5) -0.028(6)
C6_2 0.109(5) 0.075(5) 0.069(5) -0.038(4) 0.002(4) -0.023(4)
C7_2 0.139(5) 0.036(4) 0.055(5) -0.026(3) -0.012(4) -0.012(4)
C8_2 0.165(7) 0.071(5) 0.085(6) -0.021(4) -0.014(6) 0.000(6)
C9_2 0.167(8) 0.083(6) 0.087(7) -0.035(5) 0.000(6) -0.004(6)
C10_2 0.123(7) 0.060(5) 0.069(6) -0.033(4) -0.012(5) 0.009(5)
C11_2 0.142(6) 0.074(5) 0.078(6) -0.039(4) -0.010(5) -0.008(5)
C12_2 0.119(5) 0.047(4) 0.054(5) -0.026(3) -0.014(4) -0.007(4)
C13_2 0.129(6) 0.063(5) 0.073(6) -0.012(4) -0.008(5) -0.010(5)
C14_2 0.120(6) 0.059(5) 0.071(5) -0.021(4) -0.009(5) -0.003(5)
Cl1_3 0.0814(16) 0.0608(13) 0.0719(15) -0.0091(10) 0.0052(11) -0.0014(12)
Cl2_3 0.102(2) 0.114(2) 0.173(3) 0.014(2) -0.030(2) -0.0236(19)
C1_3 0.115(8) 0.049(5) 0.073(6) 0.006(4) 0.014(5) -0.002(5)
C2_3 0.142(9) 0.051(5) 0.072(6) -0.002(5) 0.021(6) -0.007(6)
Cl1A_4 0.100(3) 0.083(3) 0.135(4) 0.059(3) 0.013(3) 0.021(3)
Cl2A_4 0.065(2) 0.068(2) 0.100(3) 0.020(2) 0.0180(19) -0.0093(19)
C1A_4 0.164(14) 0.120(11) 0.204(15) 0.048(11) 0.068(12) 0.032(10)
C2A_4 0.157(13) 0.126(10) 0.204(15) 0.054(10) 0.072(11) 0.026(9)
Cl1B_4 0.062(4) 0.068(4) 0.090(4) 0.014(3) 0.014(3) 0.015(3)
Cl2B_4 0.099(5) 0.126(7) 0.105(6) 0.003(5) -0.018(4) -0.052(5)
C1B_4 0.118(14) 0.098(12) 0.176(15) 0.026(10) 0.033(11) -0.012(11)
C2B_4 0.071(11) 0.057(11) 0.186(16) 0.015(10) 0.038(11) 0.037(9)
Cl1A_5 0.098(4) 0.054(3) 0.071(3) 0.008(2) 0.005(2) 0.020(3)
Cl2A_5 0.081(4) 0.217(9) 0.090(4) 0.061(5) -0.021(3) -0.062(5)
C1A_5 0.109(10) 0.136(13) 0.106(12) 0.044(11) -0.005(9) -0.021(10)
C2A_5 0.103(11) 0.119(12) 0.100(12) 0.037(10) -0.015(9) -0.038(10)
Cl1B_5 0.162(6) 0.057(3) 0.114(4) 0.015(3) 0.006(4) 0.000(3)
Cl2B_5 0.192(7) 0.056(3) 0.107(4) 0.023(3) -0.074(4) -0.034(4)
C1B_5 0.105(12) 0.048(7) 0.081(8) 0.000(6) -0.012(8) 0.003(7)
C2B_5 0.097(13) 0.073(8) 0.076(8) 0.010(6) -0.016(9) 0.006(8)

loop_
_atom_type_symbol
_atom_type_description
_atom_type_scat_dispersion_real
_atom_type_scat_dispersion_imag
_atom_type_scat_source
C C 0.0033 0.0016 'International Tables Vol C Tables 4.2.6.8 and 6.1.1.4'
H H 0.0000 0.0000 'International Tables Vol C Tables 4.2.6.8 and 6.1.1.4'
Cl Cl 0.1484 0.1585 'International Tables Vol C Tables 4.2.6.8 and 6.1.1.4'
N N 0.0061 0.0033 'International Tables Vol C Tables 4.2.6.8 and 6.1.1.4'
O O 0.0106 0.0060 'International Tables Vol C Tables 4.2.6.8 and 6.1.1.4'

loop_
_geom_angle_atom_site_label_1
_geom_angle_atom_site_label_2
_geom_angle_atom_site_label_3
_geom_angle
C7_1 O1_1 C43_1 119.8(5)
C13_1 O2_1 C47_1 118.1(4)
C19_1 O3_1 C51_1 118.6(5)
C23_1 N1_1 C22_1 113.4(5)
C22_1 N2_1 C24_1 116.5(5)
C23_1 N3_1 C24_1 115.7(5)
C2_1 N4_1 C3_1 115.3(5)
C3_1 N5_1 C1_1 115.9(5)
C1_1 N6_1 C2_1 115.0(5)
C49_1 N7_1 N8_1 110.2(5)
C49_1 N7_1 C50_1 130.6(5)
N8_1 N7_1 C50_1 119.2(5)
N9_1 N8_1 N7_1 107.5(5)
N8_1 N9_1 C48_1 109.2(5)
N11_1 N10_1 C44_1 109.3(5)
N10_1 N11_1 N12_1 106.6(5)
C45_1 N12_1 N11_1 110.5(5)
C45_1 N12_1 C46_1 129.8(5)
N11_1 N12_1 C46_1 119.2(5)
N14A_1 N13_1 C53A_1 109.6(8)
C53B_1 N13_1 N14B_1 111.5(7)
N14A_1 N13_1 C54_1 116.3(7)
C53B_1 N13_1 C54_1 133.9(7)
C53A_1 N13_1 C54_1 131.8(7)
N14B_1 N13_1 C54_1 114.6(6)
N13_1 N14A_1 N15A_1 109.5(9)
C52_1 N15A_1 N14A_1 106.3(9)
N15B_1 N14B_1 N13_1 105.5(7)
N14B_1 N15B_1 C52_1 107.6(7)
N6_1 C1_1 N5_1 124.2(5)
N6_1 C1_1 C4_1 117.7(5)
N5_1 C1_1 C4_1 118.1(5)
N4_1 C2_1 N6_1 125.5(5)
N4_1 C2_1 C16_1 117.2(5)
N6_1 C2_1 C16_1 117.3(5)
N5_1 C3_1 N4_1 124.2(5)
N5_1 C3_1 C10_1 118.3(5)
N4_1 C3_1 C10_1 117.3(5)
C5_1 C4_1 C9_1 118.2(5)
C5_1 C4_1 C1_1 122.0(5)
C9_1 C4_1 C1_1 119.7(5)
C6_1 C5_1 C4_1 121.1(5)
C6_1 C5_1 H5_1 119.4
C4_1 C5_1 H5_1 119.4
C5_1 C6_1 C7_1 121.4(6)
C5_1 C6_1 H6_1 119.3
C7_1 C6_1 H6_1 119.3
O1_1 C7_1 C6_1 116.4(5)
O1_1 C7_1 C8_1 124.8(5)
C6_1 C7_1 C8_1 118.7(5)
C9_1 C8_1 C7_1 119.7(6)
C9_1 C8_1 H8_1 120.1
C7_1 C8_1 H8_1 120.1
C8_1 C9_1 C4_1 120.9(6)
C8_1 C9_1 H9_1 119.6
C4_1 C9_1 H9_1 119.6
C11_1 C10_1 C15_1 117.1(5)
C11_1 C10_1 C3_1 121.5(5)
C15_1 C10_1 C3_1 120.8(5)
C12_1 C11_1 C10_1 121.7(5)
C12_1 C11_1 H11_1 119.1
C10_1 C11_1 H11_1 119.1
C11_1 C12_1 C13_1 120.1(5)
C11_1 C12_1 H12_1 119.9
C13_1 C12_1 H12_1 119.9
O2_1 C13_1 C14_1 125.0(5)
O2_1 C13_1 C12_1 115.8(5)
C14_1 C13_1 C12_1 119.2(5)
C15_1 C14_1 C13_1 119.8(6)
C15_1 C14_1 H14_1 120.1
C13_1 C14_1 H14_1 120.1
C14_1 C15_1 C10_1 122.0(6)
C14_1 C15_1 H15_1 119.0
C10_1 C15_1 H15_1 119.0
C17_1 C16_1 C21_1 118.4(6)
C17_1 C16_1 C2_1 120.8(5)
C21_1 C16_1 C2_1 120.6(5)
C16_1 C17_1 C18_1 120.9(6)
C16_1 C17_1 H17_1 119.6
C18_1 C17_1 H17_1 119.6
C19_1 C18_1 C17_1 119.6(6)
C19_1 C18_1 H18_1 120.2
C17_1 C18_1 H18_1 120.2
O3_1 C19_1 C18_1 124.8(6)
O3_1 C19_1 C20_1 115.0(5)
C18_1 C19_1 C20_1 120.1(6)
C21_1 C20_1 C19_1 120.2(6)
C21_1 C20_1 H20_1 119.9
C19_1 C20_1 H20_1 119.9
C20_1 C21_1 C16_1 120.7(6)
C20_1 C21_1 H21_1 119.6
C16_1 C21_1 H21_1 119.6
N2_1 C22_1 N1_1 125.1(6)
N2_1 C22_1 C25_1 117.5(5)
N1_1 C22_1 C25_1 117.4(6)
N3_1 C23_1 N1_1 125.8(5)
N3_1 C23_1 C31_1 117.1(6)
N1_1 C23_1 C31_1 117.0(6)
N2_1 C24_1 N3_1 123.4(6)
N2_1 C24_1 C37_1 119.0(5)
N3_1 C24_1 C37_1 117.5(5)
C26_1 C25_1 C30_1 118.7(6)
C26_1 C25_1 C22_1 119.5(6)
C30_1 C25_1 C22_1 121.7(6)
C27_1 C26_1 C25_1 120.6(6)
C27_1 C26_1 H26_1 119.7
C25_1 C26_1 H26_1 119.7
C28_1 C27_1 C26_1 121.1(6)
C28_1 C27_1 H27_1 119.4
C26_1 C27_1 H27_1 119.4
C27_1 C28_1 C29_1 118.0(6)
C27_1 C28_1 C50_1 120.8(6)
C29_1 C28_1 C50_1 121.2(6)
C30_1 C29_1 C28_1 121.3(6)
C30_1 C29_1 H29_1 119.4
C28_1 C29_1 H29_1 119.4
C29_1 C30_1 C25_1 120.3(6)
C29_1 C30_1 H30_1 119.9
C25_1 C30_1 H30_1 119.9
C32_1 C31_1 C36_1 119.8(6)
C32_1 C31_1 C23_1 121.5(6)
C36_1 C31_1 C23_1 118.7(6)
C31_1 C32_1 C33_1 120.9(6)
C31_1 C32_1 H32_1 119.5
C33_1 C32_1 H32_1 119.5
C34_1 C33_1 C32_1 119.8(7)
C34_1 C33_1 H33_1 120.1
C32_1 C33_1 H33_1 120.1
C35_1 C34_1 C33_1 119.4(6)
C35_1 C34_1 C54_1 119.2(7)
C33_1 C34_1 C54_1 121.3(7)
C34_1 C35_1 C36_1 121.0(6)
C34_1 C35_1 H35_1 119.5
C36_1 C35_1 H35_1 119.5
C31_1 C36_1 C35_1 119.1(6)
C31_1 C36_1 H36_1 120.5
C35_1 C36_1 H36_1 120.5
C42_1 C37_1 C38_1 119.5(6)
C42_1 C37_1 C24_1 121.4(5)
C38_1 C37_1 C24_1 118.9(5)
C39_1 C38_1 C37_1 119.4(6)
C39_1 C38_1 H38_1 120.3
C37_1 C38_1 H38_1 120.3
C38_1 C39_1 C40_1 121.2(6)
C38_1 C39_1 H39_1 119.4
C40_1 C39_1 H39_1 119.4
C41_1 C40_1 C39_1 119.0(6)
C41_1 C40_1 C46_1 120.0(6)
C39_1 C40_1 C46_1 120.8(6)
C40_1 C41_1 C42_1 119.6(6)
C40_1 C41_1 H41_1 120.2
C42_1 C41_1 H41_1 120.2
C37_1 C42_1 C41_1 121.2(6)
C37_1 C42_1 H42_1 119.4
C41_1 C42_1 H42_1 119.4
O1_1 C43_1 C44_1 112.3(5)
O1_1 C43_1 H43A_1 109.1
C44_1 C43_1 H43A_1 109.1
O1_1 C43_1 H43B_1 109.1
C44_1 C43_1 H43B_1 109.1
H43A_1 C43_1 H43B_1 107.9
N10_1 C44_1 C45_1 108.3(6)
N10_1 C44_1 C43_1 121.8(6)
C45_1 C44_1 C43_1 129.8(6)
N12_1 C45_1 C44_1 105.2(6)
N12_1 C45_1 H45_1 127.4
C44_1 C45_1 H45_1 127.4
N12_1 C46_1 C40_1 110.2(5)
N12_1 C46_1 H46A_1 109.6
C40_1 C46_1 H46A_1 109.6
N12_1 C46_1 H46B_1 109.6
C40_1 C46_1 H46B_1 109.6
H46A_1 C46_1 H46B_1 108.1
O2_1 C47_1 C48_1 112.0(5)
O2_1 C47_1 H47A_1 109.2
C48_1 C47_1 H47A_1 109.2
O2_1 C47_1 H47B_1 109.2
C48_1 C47_1 H47B_1 109.2
H47A_1 C47_1 H47B_1 107.9
N9_1 C48_1 C49_1 107.9(6)
N9_1 C48_1 C47_1 120.3(5)
C49_1 C48_1 C47_1 131.8(6)
N7_1 C49_1 C48_1 105.2(6)
N7_1 C49_1 H49_1 127.4
C48_1 C49_1 H49_1 127.4
N7_1 C50_1 C28_1 112.9(5)
N7_1 C50_1 H50A_1 109.0
C28_1 C50_1 H50A_1 109.0
N7_1 C50_1 H50B_1 109.0
C28_1 C50_1 H50B_1 109.0
H50A_1 C50_1 H50B_1 107.8
O3_1 C51_1 C52_1 110.1(5)
O3_1 C51_1 H51A_1 109.6
C52_1 C51_1 H51A_1 109.6
O3_1 C51_1 H51B_1 109.6
C52_1 C51_1 H51B_1 109.6
H51A_1 C51_1 H51B_1 108.1
N15A_1 C52_1 C53A_1 111.7(8)
C53B_1 C52_1 N15B_1 107.2(8)
N15A_1 C52_1 C51_1 116.7(7)
C53B_1 C52_1 C51_1 136.5(8)
C53A_1 C52_1 C51_1 130.2(8)
N15B_1 C52_1 C51_1 116.2(6)
C52_1 C53A_1 N13_1 101.7(8)
C52_1 C53A_1 H53A_1 129.1
N13_1 C53A_1 H53A_1 129.1
N13_1 C53B_1 C52_1 107.5(9)
N13_1 C53B_1 H53B_1 126.3
C52_1 C53B_1 H53B_1 126.3
N13_1 C54_1 C34_1 111.5(5)
N13_1 C54_1 H54A_1 109.3
C34_1 C54_1 H54A_1 109.3
N13_1 C54_1 H54B_1 109.3
C34_1 C54_1 H54B_1 109.3
H54A_1 C54_1 H54B_1 108.0
C2_2 C1_2 C6_2 127.5(12)
C2_2 C1_2 C7_2 117.8(11)
C6_2 C1_2 C7_2 114.6(8)
C1_2 C2_2 C3_2 111.5(13)
C1_2 C2_2 H2_2 124.2
C3_2 C2_2 H2_2 124.2
C4_2 C3_2 C2_2 118.6(13)
C4_2 C3_2 H3_2 120.7
C2_2 C3_2 H3_2 120.7
C3_2 C4_2 C5_2 129.3(15)
C3_2 C4_2 H4_2 115.3
C5_2 C4_2 H4_2 115.3
C6_2 C5_2 C4_2 116.5(14)
C6_2 C5_2 H5_2 121.8
C4_2 C5_2 H5_2 121.8
C14_2 C6_2 C5_2 125.7(12)
C14_2 C6_2 C1_2 117.7(10)
C5_2 C6_2 C1_2 116.5(11)
C12_2 C7_2 C8_2 125.8(11)
C12_2 C7_2 C1_2 116.3(9)
C8_2 C7_2 C1_2 117.9(10)
C9_2 C8_2 C7_2 115.6(12)
C9_2 C8_2 H8_2 122.2
C7_2 C8_2 H8_2 122.2
C8_2 C9_2 C10_2 128.2(13)
C8_2 C9_2 H9_2 115.9
C10_2 C9_2 H9_2 115.9
C11_2 C10_2 C9_2 118.7(11)
C11_2 C10_2 H10_2 120.6
C9_2 C10_2 H10_2 120.6
C10_2 C11_2 C12_2 116.4(9)
C10_2 C11_2 H11_2 121.8
C12_2 C11_2 H11_2 121.8
C13_2 C12_2 C7_2 123.5(10)
C13_2 C12_2 C11_2 121.2(9)
C7_2 C12_2 C11_2 115.3(9)
C14_2 C13_2 C12_2 121.8(11)
C14_2 C13_2 H13_2 119.1
C12_2 C13_2 H13_2 119.1
C13_2 C14_2 C6_2 126.0(11)
C13_2 C14_2 H14_2 117.0
C6_2 C14_2 H14_2 117.0
C2_3 C1_3 Cl1_3 107.7(6)
C2_3 C1_3 H1A_3 110.2
Cl1_3 C1_3 H1A_3 110.2
C2_3 C1_3 H1B_3 110.2
Cl1_3 C1_3 H1B_3 110.2
H1A_3 C1_3 H1B_3 108.5
C1_3 C2_3 Cl2_3 106.3(6)
C1_3 C2_3 H2A_3 110.5
Cl2_3 C2_3 H2A_3 110.5
C1_3 C2_3 H2B_3 110.5
Cl2_3 C2_3 H2B_3 110.5
H2A_3 C2_3 H2B_3 108.7
C2A_4 C1A_4 Cl1A_4 111.7(14)
C2A_4 C1A_4 H1AA_4 109.3
Cl1A_4 C1A_4 H1AA_4 109.3
C2A_4 C1A_4 H1AB_4 109.3
Cl1A_4 C1A_4 H1AB_4 109.3
H1AA_4 C1A_4 H1AB_4 107.9
C1A_4 C2A_4 Cl2A_4 111.0(13)
C1A_4 C2A_4 H2AA_4 109.4
Cl2A_4 C2A_4 H2AA_4 109.4
C1A_4 C2A_4 H2AB_4 109.4
Cl2A_4 C2A_4 H2AB_4 109.4
H2AA_4 C2A_4 H2AB_4 108.0
C2B_4 C1B_4 Cl1B_4 105.6(15)
C2B_4 C1B_4 H1BA_4 110.6
Cl1B_4 C1B_4 H1BA_4 110.6
C2B_4 C1B_4 H1BB_4 110.6
Cl1B_4 C1B_4 H1BB_4 110.6
H1BA_4 C1B_4 H1BB_4 108.8
C1B_4 C2B_4 Cl2B_4 107.7(15)
C1B_4 C2B_4 H2BA_4 110.2
Cl2B_4 C2B_4 H2BA_4 110.2
C1B_4 C2B_4 H2BB_4 110.2
Cl2B_4 C2B_4 H2BB_4 110.2
H2BA_4 C2B_4 H2BB_4 108.5
C2A_5 C1A_5 Cl1A_5 110.1(12)
C2A_5 C1A_5 H1AA_5 109.6
Cl1A_5 C1A_5 H1AA_5 109.6
C2A_5 C1A_5 H1AB_5 109.6
Cl1A_5 C1A_5 H1AB_5 109.6
H1AA_5 C1A_5 H1AB_5 108.2
C1A_5 C2A_5 Cl2A_5 106.5(12)
C1A_5 C2A_5 H2AA_5 110.4
Cl2A_5 C2A_5 H2AA_5 110.4
C1A_5 C2A_5 H2AB_5 110.4
Cl2A_5 C2A_5 H2AB_5 110.4
H2AA_5 C2A_5 H2AB_5 108.6
C2B_5 C1B_5 Cl1B_5 105.3(10)
C2B_5 C1B_5 H1BA_5 110.7
Cl1B_5 C1B_5 H1BA_5 110.7
C2B_5 C1B_5 H1BB_5 110.7
Cl1B_5 C1B_5 H1BB_5 110.7
H1BA_5 C1B_5 H1BB_5 108.8
C1B_5 C2B_5 Cl2B_5 109.5(10)
C1B_5 C2B_5 H2BA_5 109.8
Cl2B_5 C2B_5 H2BA_5 109.8
C1B_5 C2B_5 H2BB_5 109.8
Cl2B_5 C2B_5 H2BB_5 109.8
H2BA_5 C2B_5 H2BB_5 108.2

loop_
_geom_bond_atom_site_label_1
_geom_bond_atom_site_label_2
_geom_bond_distance
O1_1 C7_1 1.364(7)
O1_1 C43_1 1.448(7)
O2_1 C13_1 1.385(7)
O2_1 C47_1 1.446(6)
O3_1 C19_1 1.376(7)
O3_1 C51_1 1.452(8)
N1_1 C23_1 1.350(7)
N1_1 C22_1 1.370(7)
N2_1 C22_1 1.323(7)
N2_1 C24_1 1.344(7)
N3_1 C23_1 1.334(7)
N3_1 C24_1 1.350(7)
N4_1 C2_1 1.332(7)
N4_1 C3_1 1.352(7)
N5_1 C3_1 1.342(7)
N5_1 C1_1 1.352(7)
N6_1 C1_1 1.346(7)
N6_1 C2_1 1.348(7)
N7_1 C49_1 1.337(7)
N7_1 N8_1 1.340(7)
N7_1 C50_1 1.481(7)
N8_1 N9_1 1.311(7)
N9_1 C48_1 1.341(7)
N10_1 N11_1 1.326(7)
N10_1 C44_1 1.359(8)
N11_1 N12_1 1.356(7)
N12_1 C45_1 1.354(7)
N12_1 C46_1 1.482(8)
N13_1 N14A_1 1.305(11)
N13_1 C53B_1 1.315(12)
N13_1 C53A_1 1.392(12)
N13_1 N14B_1 1.394(9)
N13_1 C54_1 1.476(8)
N14A_1 N15A_1 1.341(13)
N15A_1 C52_1 1.316(11)
N14B_1 N15B_1 1.339(11)
N15B_1 C52_1 1.434(10)
C1_1 C4_1 1.476(8)
C2_1 C16_1 1.496(8)
C3_1 C10_1 1.472(8)
C4_1 C5_1 1.394(8)
C4_1 C9_1 1.408(8)
C5_1 C6_1 1.374(8)
C5_1 H5_1 0.9300
C6_1 C7_1 1.393(8)
C6_1 H6_1 0.9300
C7_1 C8_1 1.406(8)
C8_1 C9_1 1.400(8)
C8_1 H8_1 0.9300
C9_1 H9_1 0.9300
C10_1 C11_1 1.392(8)
C10_1 C15_1 1.406(8)
C11_1 C12_1 1.377(8)
C11_1 H11_1 0.9300
C12_1 C13_1 1.399(8)
C12_1 H12_1 0.9300
C13_1 C14_1 1.390(8)
C14_1 C15_1 1.374(8)
C14_1 H14_1 0.9300
C15_1 H15_1 0.9300
C16_1 C17_1 1.388(8)
C16_1 C21_1 1.412(8)
C17_1 C18_1 1.395(8)
C17_1 H17_1 0.9300
C18_1 C19_1 1.386(8)
C18_1 H18_1 0.9300
C19_1 C20_1 1.394(8)
C20_1 C21_1 1.369(8)
C20_1 H20_1 0.9300
C21_1 H21_1 0.9300
C22_1 C25_1 1.484(8)
C23_1 C31_1 1.497(8)
C24_1 C37_1 1.472(8)
C25_1 C26_1 1.392(8)
C25_1 C30_1 1.401(8)
C26_1 C27_1 1.392(8)
C26_1 H26_1 0.9300
C27_1 C28_1 1.385(8)
C27_1 H27_1 0.9300
C28_1 C29_1 1.408(8)
C28_1 C50_1 1.508(8)
C29_1 C30_1 1.380(9)
C29_1 H29_1 0.9300
C30_1 H30_1 0.9300
C31_1 C32_1 1.371(8)
C31_1 C36_1 1.388(8)
C32_1 C33_1 1.406(8)
C32_1 H32_1 0.9300
C33_1 C34_1 1.379(9)
C33_1 H33_1 0.9300
C34_1 C35_1 1.379(9)
C34_1 C54_1 1.520(8)
C35_1 C36_1 1.409(8)
C35_1 H35_1 0.9300
C36_1 H36_1 0.9300
C37_1 C42_1 1.377(8)
C37_1 C38_1 1.408(8)
C38_1 C39_1 1.391(8)
C38_1 H38_1 0.9300
C39_1 C40_1 1.404(8)
C39_1 H39_1 0.9300
C40_1 C41_1 1.392(8)
C40_1 C46_1 1.490(8)
C41_1 C42_1 1.410(8)
C41_1 H41_1 0.9300
C42_1 H42_1 0.9300
C43_1 C44_1 1.497(8)
C43_1 H43A_1 0.9700
C43_1 H43B_1 0.9700
C44_1 C45_1 1.367(8)
C45_1 H45_1 0.9300
C46_1 H46A_1 0.9700
C46_1 H46B_1 0.9700
C47_1 C48_1 1.506(8)
C47_1 H47A_1 0.9700
C47_1 H47B_1 0.9700
C48_1 C49_1 1.375(8)
C49_1 H49_1 0.9300
C50_1 H50A_1 0.9700
C50_1 H50B_1 0.9700
C51_1 C52_1 1.491(9)
C51_1 H51A_1 0.9700
C51_1 H51B_1 0.9700
C52_1 C53B_1 1.347(12)
C52_1 C53A_1 1.375(12)
C53A_1 H53A_1 0.9300
C53B_1 H53B_1 0.9300
C54_1 H54A_1 0.9700
C54_1 H54B_1 0.9700
C1_2 C2_2 1.434(13)
C1_2 C6_2 1.495(13)
C1_2 C7_2 1.530(13)
C2_2 C3_2 1.488(16)
C2_2 H2_2 0.9300
C3_2 C4_2 1.379(16)
C3_2 H3_2 0.9300
C4_2 C5_2 1.400(15)
C4_2 H4_2 0.9300
C5_2 C6_2 1.383(13)
C5_2 H5_2 0.9300
C6_2 C14_2 1.351(12)
C7_2 C12_2 1.398(12)
C7_2 C8_2 1.403(12)
C8_2 C9_2 1.298(14)
C8_2 H8_2 0.9300
C9_2 C10_2 1.425(14)
C9_2 H9_2 0.9300
C10_2 C11_2 1.395(12)
C10_2 H10_2 0.9300
C11_2 C12_2 1.572(13)
C11_2 H11_2 0.9300
C12_2 C13_2 1.318(11)
C13_2 C14_2 1.285(12)
C13_2 H13_2 0.9300
C14_2 H14_2 0.9300
Cl1_3 C1_3 1.814(8)
Cl2_3 C2_3 1.830(9)
C1_3 C2_3 1.446(9)
C1_3 H1A_3 0.9700
C1_3 H1B_3 0.9700
C2_3 H2A_3 0.9700
C2_3 H2B_3 0.9700
Cl1A_4 C1A_4 1.772(14)
Cl2A_4 C2A_4 1.827(14)
C1A_4 C2A_4 1.319(16)
C1A_4 H1AA_4 0.9700
C1A_4 H1AB_4 0.9700
C2A_4 H2AA_4 0.9700
C2A_4 H2AB_4 0.9700
Cl1B_4 C1B_4 1.822(15)
Cl2B_4 C2B_4 1.859(15)
C1B_4 C2B_4 1.344(17)
C1B_4 H1BA_4 0.9700
C1B_4 H1BB_4 0.9700
C2B_4 H2BA_4 0.9700
C2B_4 H2BB_4 0.9700
Cl1A_5 C1A_5 1.809(14)
Cl2A_5 C2A_5 1.870(14)
C1A_5 C2A_5 1.384(16)
C1A_5 H1AA_5 0.9700
C1A_5 H1AB_5 0.9700
C2A_5 H2AA_5 0.9700
C2A_5 H2AB_5 0.9700
Cl1B_5 C1B_5 1.824(12)
Cl2B_5 C2B_5 1.853(13)
C1B_5 C2B_5 1.415(15)
C1B_5 H1BA_5 0.9700
C1B_5 H1BB_5 0.9700
C2B_5 H2BA_5 0.9700
C2B_5 H2BB_5 0.9700

loop_
_geom_torsion_atom_site_label_1
_geom_torsion_atom_site_label_2
_geom_torsion_atom_site_label_3
_geom_torsion_atom_site_label_4
_geom_torsion
C49_1 N7_1 N8_1 N9_1 0.0(7)
C50_1 N7_1 N8_1 N9_1 -178.1(5)
N7_1 N8_1 N9_1 C48_1 -0.8(7)
C44_1 N10_1 N11_1 N12_1 0.3(7)
N10_1 N11_1 N12_1 C45_1 -0.8(7)
N10_1 N11_1 N12_1 C46_1 -173.9(5)
C53A_1 N13_1 N14A_1 N15A_1 7.9(14)
C54_1 N13_1 N14A_1 N15A_1 172.6(8)
N13_1 N14A_1 N15A_1 C52_1 -1.2(14)
C53B_1 N13_1 N14B_1 N15B_1 6.5(14)
C54_1 N13_1 N14B_1 N15B_1 -173.8(8)
N13_1 N14B_1 N15B_1 C52_1 -1.9(11)
C2_1 N6_1 C1_1 N5_1 0.9(8)
C2_1 N6_1 C1_1 C4_1 -177.6(5)
C3_1 N5_1 C1_1 N6_1 0.4(8)
C3_1 N5_1 C1_1 C4_1 178.8(5)
C3_1 N4_1 C2_1 N6_1 2.8(8)
C3_1 N4_1 C2_1 C16_1 -174.9(5)
C1_1 N6_1 C2_1 N4_1 -2.6(8)
C1_1 N6_1 C2_1 C16_1 175.2(4)
C1_1 N5_1 C3_1 N4_1 -0.1(8)
C1_1 N5_1 C3_1 C10_1 -174.9(5)
C2_1 N4_1 C3_1 N5_1 -1.4(8)
C2_1 N4_1 C3_1 C10_1 173.5(5)
N6_1 C1_1 C4_1 C5_1 -179.9(5)
N5_1 C1_1 C4_1 C5_1 1.6(8)
N6_1 C1_1 C4_1 C9_1 3.1(8)
N5_1 C1_1 C4_1 C9_1 -175.4(5)
C9_1 C4_1 C5_1 C6_1 -0.5(9)
C1_1 C4_1 C5_1 C6_1 -177.6(5)
C4_1 C5_1 C6_1 C7_1 0.2(9)
C43_1 O1_1 C7_1 C6_1 -175.8(5)
C43_1 O1_1 C7_1 C8_1 3.2(8)
C5_1 C6_1 C7_1 O1_1 179.2(5)
C5_1 C6_1 C7_1 C8_1 0.1(9)
O1_1 C7_1 C8_1 C9_1 -179.1(5)
C6_1 C7_1 C8_1 C9_1 -0.1(9)
C7_1 C8_1 C9_1 C4_1 -0.2(9)
C5_1 C4_1 C9_1 C8_1 0.5(9)
C1_1 C4_1 C9_1 C8_1 177.7(5)
N5_1 C3_1 C10_1 C11_1 179.9(5)
N4_1 C3_1 C10_1 C11_1 4.7(8)
N5_1 C3_1 C10_1 C15_1 9.5(8)
N4_1 C3_1 C10_1 C15_1 -165.6(5)
C15_1 C10_1 C11_1 C12_1 -0.4(9)
C3_1 C10_1 C11_1 C12_1 -171.1(5)
C10_1 C11_1 C12_1 C13_1 2.3(9)
C47_1 O2_1 C13_1 C14_1 19.9(8)
C47_1 O2_1 C13_1 C12_1 -162.8(5)
C11_1 C12_1 C13_1 O2_1 179.1(5)
C11_1 C12_1 C13_1 C14_1 -3.4(9)
O2_1 C13_1 C14_1 C15_1 -179.9(6)
C12_1 C13_1 C14_1 C15_1 2.9(9)
C13_1 C14_1 C15_1 C10_1 -1.1(9)
C11_1 C10_1 C15_1 C14_1 -0.2(9)
C3_1 C10_1 C15_1 C14_1 170.6(6)
N4_1 C2_1 C16_1 C17_1 171.6(5)
N6_1 C2_1 C16_1 C17_1 -6.3(8)
N4_1 C2_1 C16_1 C21_1 -3.6(8)
N6_1 C2_1 C16_1 C21_1 178.5(5)
C21_1 C16_1 C17_1 C18_1 -2.0(8)
C2_1 C16_1 C17_1 C18_1 -177.3(5)
C16_1 C17_1 C18_1 C19_1 1.2(9)
C51_1 O3_1 C19_1 C18_1 -15.6(8)
C51_1 O3_1 C19_1 C20_1 166.7(5)
C17_1 C18_1 C19_1 O3_1 -178.1(5)
C17_1 C18_1 C19_1 C20_1 -0.6(9)
O3_1 C19_1 C20_1 C21_1 178.5(5)
C18_1 C19_1 C20_1 C21_1 0.7(9)
C19_1 C20_1 C21_1 C16_1 -1.6(9)
C17_1 C16_1 C21_1 C20_1 2.2(8)
C2_1 C16_1 C21_1 C20_1 177.5(5)
C24_1 N2_1 C22_1 N1_1 0.0(8)
C24_1 N2_1 C22_1 C25_1 178.1(5)
C23_1 N1_1 C22_1 N2_1 -1.7(8)
C23_1 N1_1 C22_1 C25_1 -179.7(5)
C24_1 N3_1 C23_1 N1_1 2.2(8)
C24_1 N3_1 C23_1 C31_1 -174.3(5)
C22_1 N1_1 C23_1 N3_1 0.5(8)
C22_1 N1_1 C23_1 C31_1 176.9(5)
C22_1 N2_1 C24_1 N3_1 3.0(8)
C22_1 N2_1 C24_1 C37_1 -172.9(5)
C23_1 N3_1 C24_1 N2_1 -4.0(8)
C23_1 N3_1 C24_1 C37_1 171.9(5)
N2_1 C22_1 C25_1 C26_1 -4.4(8)
N1_1 C22_1 C25_1 C26_1 173.8(5)
N2_1 C22_1 C25_1 C30_1 178.4(5)
N1_1 C22_1 C25_1 C30_1 -3.4(8)
C30_1 C25_1 C26_1 C27_1 0.9(9)
C22_1 C25_1 C26_1 C27_1 -176.3(5)
C25_1 C26_1 C27_1 C28_1 -0.2(9)
C26_1 C27_1 C28_1 C29_1 -1.1(9)
C26_1 C27_1 C28_1 C50_1 -179.6(5)
C27_1 C28_1 C29_1 C30_1 1.8(9)
C50_1 C28_1 C29_1 C30_1 -179.8(6)
C28_1 C29_1 C30_1 C25_1 -1.0(9)
C26_1 C25_1 C30_1 C29_1 -0.3(9)
C22_1 C25_1 C30_1 C29_1 176.9(5)
N3_1 C23_1 C31_1 C32_1 171.3(5)
N1_1 C23_1 C31_1 C32_1 -5.5(8)
N3_1 C23_1 C31_1 C36_1 -6.3(8)
N1_1 C23_1 C31_1 C36_1 176.9(5)
C36_1 C31_1 C32_1 C33_1 0.2(9)
C23_1 C31_1 C32_1 C33_1 -177.4(5)
C31_1 C32_1 C33_1 C34_1 -0.2(9)
C32_1 C33_1 C34_1 C35_1 0.1(9)
C32_1 C33_1 C34_1 C54_1 178.0(5)
C33_1 C34_1 C35_1 C36_1 0.0(9)
C54_1 C34_1 C35_1 C36_1 -178.0(5)
C32_1 C31_1 C36_1 C35_1 -0.1(9)
C23_1 C31_1 C36_1 C35_1 177.5(5)
C34_1 C35_1 C36_1 C31_1 0.0(9)
N2_1 C24_1 C37_1 C42_1 -179.1(5)
N3_1 C24_1 C37_1 C42_1 4.8(8)
N2_1 C24_1 C37_1 C38_1 6.8(8)
N3_1 C24_1 C37_1 C38_1 -169.3(5)
C42_1 C37_1 C38_1 C39_1 -0.6(9)
C24_1 C37_1 C38_1 C39_1 173.6(5)
C37_1 C38_1 C39_1 C40_1 -2.0(9)
C38_1 C39_1 C40_1 C41_1 4.5(9)
C38_1 C39_1 C40_1 C46_1 -170.3(6)
C39_1 C40_1 C41_1 C42_1 -4.4(9)
C46_1 C40_1 C41_1 C42_1 170.5(6)
C38_1 C37_1 C42_1 C41_1 0.7(9)
C24_1 C37_1 C42_1 C41_1 -173.4(6)
C40_1 C41_1 C42_1 C37_1 1.8(9)
C7_1 O1_1 C43_1 C44_1 75.2(6)
N11_1 N10_1 C44_1 C45_1 0.2(7)
N11_1 N10_1 C44_1 C43_1 -177.3(5)
O1_1 C43_1 C44_1 N10_1 -128.5(6)
O1_1 C43_1 C44_1 C45_1 54.5(9)
N11_1 N12_1 C45_1 C44_1 0.9(7)
C46_1 N12_1 C45_1 C44_1 173.1(6)
N10_1 C44_1 C45_1 N12_1 -0.7(7)
C43_1 C44_1 C45_1 N12_1 176.6(6)
C45_1 N12_1 C46_1 C40_1 -90.4(7)
N11_1 N12_1 C46_1 C40_1 81.2(7)
C41_1 C40_1 C46_1 N12_1 -88.4(7)
C39_1 C40_1 C46_1 N12_1 86.3(7)
C13_1 O2_1 C47_1 C48_1 76.3(7)
N8_1 N9_1 C48_1 C49_1 1.2(7)
N8_1 N9_1 C48_1 C47_1 179.5(5)
O2_1 C47_1 C48_1 N9_1 74.6(7)
O2_1 C47_1 C48_1 C49_1 -107.5(7)
N8_1 N7_1 C49_1 C48_1 0.7(6)
C50_1 N7_1 C49_1 C48_1 178.6(5)
N9_1 C48_1 C49_1 N7_1 -1.2(6)
C47_1 C48_1 C49_1 N7_1 -179.2(6)
C49_1 N7_1 C50_1 C28_1 73.9(7)
N8_1 N7_1 C50_1 C28_1 -108.4(6)
C27_1 C28_1 C50_1 N7_1 -113.4(6)
C29_1 C28_1 C50_1 N7_1 68.2(7)
C19_1 O3_1 C51_1 C52_1 -88.6(6)
N14A_1 N15A_1 C52_1 C53A_1 -6.1(13)
N14A_1 N15A_1 C52_1 C51_1 -173.9(8)
N14B_1 N15B_1 C52_1 C53B_1 -3.0(13)
N14B_1 N15B_1 C52_1 C51_1 173.4(8)
O3_1 C51_1 C52_1 N15A_1 171.0(8)
O3_1 C51_1 C52_1 C53B_1 59.1(15)
O3_1 C51_1 C52_1 C53A_1 5.9(12)
O3_1 C51_1 C52_1 N15B_1 -115.9(7)
N15A_1 C52_1 C53A_1 N13_1 10.3(13)
C51_1 C52_1 C53A_1 N13_1 176.0(7)
N14A_1 N13_1 C53A_1 C52_1 -10.9(12)
C54_1 N13_1 C53A_1 C52_1 -172.3(6)
N14B_1 N13_1 C53B_1 C52_1 -8.5(16)
C54_1 N13_1 C53B_1 C52_1 171.9(8)
N15B_1 C52_1 C53B_1 N13_1 6.9(15)
C51_1 C52_1 C53B_1 N13_1 -168.3(8)
N14A_1 N13_1 C54_1 C34_1 -103.2(9)
C53B_1 N13_1 C54_1 C34_1 3.9(16)
C53A_1 N13_1 C54_1 C34_1 57.3(13)
N14B_1 N13_1 C54_1 C34_1 -175.7(7)
C35_1 C34_1 C54_1 N13_1 81.4(8)
C33_1 C34_1 C54_1 N13_1 -96.5(8)
C6_2 C1_2 C2_2 C3_2 -2.8(12)
C7_2 C1_2 C2_2 C3_2 -178.7(7)
C1_2 C2_2 C3_2 C4_2 1.2(13)
C2_2 C3_2 C4_2 C5_2 -0.4(17)
C3_2 C4_2 C5_2 C6_2 1.0(17)
C4_2 C5_2 C6_2 C14_2 -179.5(9)
C4_2 C5_2 C6_2 C1_2 -2.3(12)
C2_2 C1_2 C6_2 C14_2 -179.0(8)
C7_2 C1_2 C6_2 C14_2 -3.0(10)
C2_2 C1_2 C6_2 C5_2 3.5(12)
C7_2 C1_2 C6_2 C5_2 179.5(7)
C2_2 C1_2 C7_2 C12_2 177.2(7)
C6_2 C1_2 C7_2 C12_2 0.8(9)
C2_2 C1_2 C7_2 C8_2 -2.5(11)
C6_2 C1_2 C7_2 C8_2 -178.9(7)
C12_2 C7_2 C8_2 C9_2 -1.5(13)
C1_2 C7_2 C8_2 C9_2 178.2(8)
C7_2 C8_2 C9_2 C10_2 1.6(16)
C8_2 C9_2 C10_2 C11_2 -0.7(15)
C9_2 C10_2 C11_2 C12_2 -0.5(11)
C8_2 C7_2 C12_2 C13_2 -178.6(8)
C1_2 C7_2 C12_2 C13_2 1.7(11)
C8_2 C7_2 C12_2 C11_2 0.4(11)
C1_2 C7_2 C12_2 C11_2 -179.2(6)
C10_2 C11_2 C12_2 C13_2 179.7(7)
C10_2 C11_2 C12_2 C7_2 0.6(10)
C7_2 C12_2 C13_2 C14_2 -2.0(13)
C11_2 C12_2 C13_2 C14_2 179.0(8)
C12_2 C13_2 C14_2 C6_2 -0.7(15)
C5_2 C6_2 C14_2 C13_2 -179.6(9)
C1_2 C6_2 C14_2 C13_2 3.2(13)
Cl1_3 C1_3 C2_3 Cl2_3 179.3(4)
Cl1A_4 C1A_4 C2A_4 Cl2A_4 -166.7(13)
Cl1B_4 C1B_4 C2B_4 Cl2B_4 -164.0(15)
Cl1A_5 C1A_5 C2A_5 Cl2A_5 177.6(13)
Cl1B_5 C1B_5 C2B_5 Cl2B_5 173.8(10)
